data_2206585
loop_
_publ_author_name
'Qi-Liang Deng'
'Ming Yu'
'Xin Chen'
'Chun-Hua Diao'
'Zuo-Liang Jing'
'Zhi Fan'

_publ_section_title
;
 <i>N</i>'-(4-Hydroxybenzylidene)isonicotinohydrazide
;
_journal_coeditor_code WN6365
_journal_issue 8
_journal_name_full 'Acta Crystallographica Section E'
_journal_page_first o2545
_journal_page_last o2546
_journal_paper_doi 10.1107/S1600536805022191
_journal_volume 61
_journal_year 2005
_chemical_formula_iupac 'C13 H11 N3 O2'
_chemical_formula_moiety 'C13 H11 N3 O2'
_chemical_formula_sum 'C13 H11 N3 O2'
_chemical_formula_weight 241.25
_chemical_name_systematic
;
N'-(4-Hydroxybenzylidene)isonicotinohydrazide
;
_space_group_IT_number 14
_symmetry_cell_setting monoclinic
_symmetry_space_group_name_Hall '-P 2ybc'
_symmetry_space_group_name_H-M 'P 1 21/c 1'
_atom_sites_solution_hydrogens geom
_atom_sites_solution_primary direct
_atom_sites_solution_secondary difmap
_audit_creation_method SHELXL-97
_cell_angle_alpha 90.00
_cell_angle_beta 98.646(2)
_cell_angle_gamma 90.00
_cell_formula_units_Z 4
_cell_length_a 8.4553(14)
_cell_length_b 10.1812(16)
_cell_length_c 13.408(2)
_cell_measurement_reflns_used 1357
_cell_measurement_temperature 294(2)
_cell_measurement_theta_max 24.47
_cell_measurement_theta_min 2.44
_cell_volume 1141.1(3)
_computing_cell_refinement 'SAINT (Bruker, 1999)'
_computing_data_collection 'SMART (Bruker, 1999)'
_computing_data_reduction SAINT
_computing_molecular_graphics 'SHELXTL (Sheldrick, 1997b)'
_computing_publication_material SHELXTL
_computing_structure_refinement 'SHELXL97 (Sheldrick, 1997a)'
_computing_structure_solution 'SHELXS97 (Sheldrick, 1997a)'
_diffrn_ambient_temperature 294(2)
_diffrn_measured_fraction_theta_full 0.995
_diffrn_measured_fraction_theta_max 0.995
_diffrn_measurement_device_type 'Bruker SMART 1000 CCD area-detector'
_diffrn_measurement_method '\f and \w'
_diffrn_radiation_monochromator graphite
_diffrn_radiation_source 'fine-focus sealed tube'
_diffrn_radiation_type MoK\a
_diffrn_radiation_wavelength 0.71073
_diffrn_reflns_av_R_equivalents 0.0225
_diffrn_reflns_av_sigmaI/netI 0.0404
_diffrn_reflns_limit_h_max 11
_diffrn_reflns_limit_h_min -7
_diffrn_reflns_limit_k_max 13
_diffrn_reflns_limit_k_min -13
_diffrn_reflns_limit_l_max 17
_diffrn_reflns_limit_l_min -17
_diffrn_reflns_number 7461
_diffrn_reflns_theta_full 27.95
_diffrn_reflns_theta_max 27.95
_diffrn_reflns_theta_min 2.44
_diffrn_standards_number 0
_exptl_absorpt_coefficient_mu 0.098
_exptl_absorpt_correction_T_max 0.990
_exptl_absorpt_correction_T_min 0.950
_exptl_absorpt_correction_type multi-scan
_exptl_absorpt_process_details '(SADABS; Bruker, 1999)'
_exptl_crystal_colour yellow
_exptl_crystal_density_diffrn 1.404
_exptl_crystal_density_method 'not measured'
_exptl_crystal_description plate
_exptl_crystal_F_000 504
_exptl_crystal_size_max 0.32
_exptl_crystal_size_mid 0.26
_exptl_crystal_size_min 0.10
_refine_diff_density_max 0.142
_refine_diff_density_min -0.175
_refine_ls_extinction_method none
_refine_ls_goodness_of_fit_ref 1.076
_refine_ls_hydrogen_treatment mixed
_refine_ls_matrix_type full
_refine_ls_number_parameters 171
_refine_ls_number_reflns 2731
_refine_ls_number_restraints 0
_refine_ls_restrained_S_all 1.076
_refine_ls_R_factor_all 0.0677
_refine_ls_R_factor_gt 0.0398
_refine_ls_shift/su_max 0.000
_refine_ls_shift/su_mean 0.000
_refine_ls_structure_factor_coef Fsqd
_refine_ls_weighting_details 'calc w = 1/[\s^2^(Fo^2^)+(0.0515P)^2^+0.0289P] where P = (Fo^2^+2Fc^2^)/3'
_refine_ls_weighting_scheme calc
_refine_ls_wR_factor_gt 0.1017
_refine_ls_wR_factor_ref 0.1113
_reflns_number_gt 1779
_reflns_number_total 2731
_reflns_threshold_expression I>2\s(I)
_cod_data_source_file wn6365.cif
_cod_data_source_block I
_cod_original_sg_symbol_H-M 'P 21/c'
_cod_database_code 2206585
_cod_database_fobs_code 2206585

loop_
_symmetry_equiv_pos_as_xyz
'x, y, z'
'-x, y+1/2, -z+1/2'
'-x, -y, -z'
'x, -y-1/2, z-1/2'

loop_
_atom_site_label
_atom_site_fract_x
_atom_site_fract_y
_atom_site_fract_z
_atom_site_U_iso_or_equiv
_atom_site_adp_type
_atom_site_calc_flag
_atom_site_refinement_flags
_atom_site_occupancy
_atom_site_type_symbol
O1 0.10899(12) 0.30112(10) 0.57058(7) 0.0567(3) Uani d . 1 O
O2 0.76712(13) 0.93593(9) 0.74967(8) 0.0523(3) Uani d . 1 O
H2 0.782(2) 0.9061(18) 0.8135(15) 0.094(7) Uiso d . 1 H
N1 -0.17686(15) 0.10732(12) 0.25093(9) 0.0523(3) Uani d . 1 N
N2 0.17728(14) 0.44321(10) 0.45571(9) 0.0412(3) Uani d . 1 N
H2B 0.176(2) 0.4679(16) 0.3931(14) 0.071(5) Uiso d . 1 H
N3 0.27145(13) 0.51364(10) 0.53036(8) 0.0433(3) Uani d . 1 N
C1 -0.03174(17) 0.30403(13) 0.30107(10) 0.0454(3) Uani d . 1 C
H1 0.0059 0.3847 0.2820 0.054 Uiso calc R 1 H
C2 -0.11892(17) 0.22362(15) 0.23075(10) 0.0512(4) Uani d . 1 C
H2A -0.1386 0.2530 0.1644 0.061 Uiso calc R 1 H
C3 -0.1510(2) 0.07144(14) 0.34696(12) 0.0586(4) Uani d . 1 C
H3 -0.1926 -0.0086 0.3641 0.070 Uiso calc R 1 H
C4 -0.06637(19) 0.14515(13) 0.42294(11) 0.0511(4) Uani d . 1 C
H4 -0.0533 0.1155 0.4893 0.061 Uiso calc R 1 H
C5 -0.00117(15) 0.26343(12) 0.39970(9) 0.0373(3) Uani d . 1 C
C6 0.09895(16) 0.33734(12) 0.48269(9) 0.0399(3) Uani d . 1 C
C7 0.35177(16) 0.60698(13) 0.49941(10) 0.0425(3) Uani d . 1 C
H7 0.3433 0.6219 0.4304 0.051 Uiso calc R 1 H
C8 0.45606(15) 0.69098(12) 0.56792(9) 0.0396(3) Uani d . 1 C
C9 0.52458(16) 0.80068(13) 0.52974(10) 0.0445(3) Uani d . 1 C
H9 0.5011 0.8194 0.4612 0.053 Uiso calc R 1 H
C10 0.62622(17) 0.88202(12) 0.59111(10) 0.0450(3) Uani d . 1 C
H10 0.6695 0.9556 0.5642 0.054 Uiso calc R 1 H
C11 0.66407(15) 0.85449(12) 0.69284(9) 0.0397(3) Uani d . 1 C
C12 0.59711(17) 0.74548(14) 0.73211(10) 0.0483(4) Uani d . 1 C
H12 0.6222 0.7264 0.8005 0.058 Uiso calc R 1 H
C13 0.49397(18) 0.66548(14) 0.67071(10) 0.0480(4) Uani d . 1 C
H13 0.4488 0.5932 0.6982 0.058 Uiso calc R 1 H

loop_
_atom_site_aniso_label
_atom_site_aniso_U_11
_atom_site_aniso_U_22
_atom_site_aniso_U_33
_atom_site_aniso_U_12
_atom_site_aniso_U_13
_atom_site_aniso_U_23
O1 0.0717(8) 0.0615(7) 0.0341(5) -0.0103(5) -0.0015(5) 0.0019(4)
O2 0.0615(7) 0.0489(6) 0.0432(6) -0.0110(5) -0.0030(5) -0.0056(5)
N1 0.0589(8) 0.0506(7) 0.0454(7) -0.0087(6) 0.0013(6) -0.0061(5)
N2 0.0447(7) 0.0425(6) 0.0335(6) -0.0009(5) -0.0035(5) -0.0040(5)
N3 0.0447(7) 0.0444(6) 0.0379(6) -0.0003(6) -0.0029(5) -0.0085(5)
C1 0.0507(9) 0.0417(7) 0.0409(8) -0.0045(7) -0.0020(6) 0.0033(6)
C2 0.0583(10) 0.0558(9) 0.0364(8) -0.0044(7) -0.0028(6) 0.0012(6)
C3 0.0768(12) 0.0453(8) 0.0527(9) -0.0155(8) 0.0066(8) -0.0012(7)
C4 0.0708(10) 0.0423(8) 0.0389(7) -0.0046(7) 0.0034(7) 0.0021(6)
C5 0.0371(7) 0.0363(7) 0.0377(7) 0.0056(5) 0.0030(5) -0.0027(5)
C6 0.0422(8) 0.0404(7) 0.0353(7) 0.0064(6) 0.0000(6) -0.0015(6)
C7 0.0440(8) 0.0437(7) 0.0369(7) 0.0052(6) -0.0038(6) -0.0013(6)
C8 0.0390(7) 0.0402(7) 0.0376(7) 0.0042(6) -0.0008(5) -0.0031(6)
C9 0.0517(9) 0.0453(8) 0.0341(7) 0.0034(7) -0.0010(6) 0.0028(6)
C10 0.0528(9) 0.0374(7) 0.0436(8) -0.0019(6) 0.0034(6) 0.0039(6)
C11 0.0400(7) 0.0390(7) 0.0386(7) 0.0028(6) 0.0011(6) -0.0063(6)
C12 0.0559(9) 0.0547(9) 0.0322(7) -0.0080(7) 0.0004(6) 0.0008(6)
C13 0.0536(9) 0.0490(8) 0.0402(7) -0.0084(7) 0.0029(6) 0.0037(6)

loop_
_atom_type_symbol
_atom_type_description
_atom_type_scat_dispersion_real
_atom_type_scat_dispersion_imag
_atom_type_scat_source
C C 0.0033 0.0016 'International Tables Vol C Tables 4.2.6.8 and 6.1.1.4'
H H 0.0000 0.0000 'International Tables Vol C Tables 4.2.6.8 and 6.1.1.4'
N N 0.0061 0.0033 'International Tables Vol C Tables 4.2.6.8 and 6.1.1.4'
O O 0.0106 0.0060 'International Tables Vol C Tables 4.2.6.8 and 6.1.1.4'

loop_
_geom_angle_atom_site_label_1
_geom_angle_atom_site_label_2
_geom_angle_atom_site_label_3
_geom_angle
C11 O2 H2 108.3(13)
C3 N1 C2 115.65(12)
C6 N2 N3 118.37(11)
C6 N2 H2B 123.5(11)
N3 N2 H2B 118.1(11)
C7 N3 N2 115.38(11)
C5 C1 C2 119.01(13)
C5 C1 H1 120.5
C2 C1 H1 120.5
N1 C2 C1 124.63(13)
N1 C2 H2A 117.7
C1 C2 H2A 117.7
N1 C3 C4 124.11(13)
N1 C3 H3 117.9
C4 C3 H3 117.9
C3 C4 C5 119.33(13)
C3 C4 H4 120.3
C5 C4 H4 120.3
C1 C5 C4 117.18(12)
C1 C5 C6 124.66(12)
C4 C5 C6 118.15(12)
O1 C6 N2 122.34(12)
O1 C6 C5 120.90(12)
N2 C6 C5 116.76(11)
N3 C7 C8 122.43(12)
N3 C7 H7 118.8
C8 C7 H7 118.8
C9 C8 C13 117.88(12)
C9 C8 C7 119.14(12)
C13 C8 C7 122.96(12)
C10 C9 C8 121.41(12)
C10 C9 H9 119.3
C8 C9 H9 119.3
C9 C10 C11 119.99(12)
C9 C10 H10 120.0
C11 C10 H10 120.0
O2 C11 C10 117.76(12)
O2 C11 C12 122.88(12)
C10 C11 C12 119.36(12)
C13 C12 C11 120.42(13)
C13 C12 H12 119.8
C11 C12 H12 119.8
C12 C13 C8 120.93(13)
C12 C13 H13 119.5
C8 C13 H13 119.5

loop_
_geom_bond_atom_site_label_1
_geom_bond_atom_site_label_2
_geom_bond_distance
O1 C6 1.2255(15)
O2 C11 1.3519(16)
O2 H2 0.90(2)
N1 C3 1.3246(19)
N1 C2 1.3248(19)
N2 C6 1.3429(17)
N2 N3 1.3822(15)
N2 H2B 0.874(18)
N3 C7 1.2733(17)
C1 C5 1.3726(17)
C1 C2 1.3760(19)
C1 H1 0.9300
C2 H2A 0.9300
C3 C4 1.376(2)
C3 H3 0.9300
C4 C5 1.3794(18)
C4 H4 0.9300
C5 C6 1.4959(17)
C7 C8 1.4522(18)
C7 H7 0.9300
C8 C9 1.3908(18)
C8 C13 1.3917(18)
C9 C10 1.3743(18)
C9 H9 0.9300
C10 C11 1.3822(18)
C10 H10 0.9300
C11 C12 1.3853(19)
C12 C13 1.3733(19)
C12 H12 0.9300
C13 H13 0.9300

loop_
_geom_hbond_atom_site_label_D
_geom_hbond_atom_site_label_H
_geom_hbond_atom_site_label_A
_geom_hbond_site_symmetry_A
_geom_hbond_distance_DH
_geom_hbond_distance_HA
_geom_hbond_distance_DA
_geom_hbond_angle_DHA
N2 H2B N1 2 0.87(2) 2.40(2) 3.2350(17) 160(2)
O2 H2 N3 2_656 0.90(2) 2.46(2) 3.1177(15) 130(2)
O2 H2 O1 2_656 0.90(2) 2.00(2) 2.8340(14) 155(2)

loop_
_geom_torsion_atom_site_label_1
_geom_torsion_atom_site_label_2
_geom_torsion_atom_site_label_3
_geom_torsion_atom_site_label_4
_geom_torsion
C6 N2 N3 C7 175.04(11)
C3 N1 C2 C1 2.3(2)
C5 C1 C2 N1 -0.1(2)
C2 N1 C3 C4 -1.7(2)
N1 C3 C4 C5 -0.9(2)
C2 C1 C5 C4 -2.6(2)
C2 C1 C5 C6 176.61(12)
C3 C4 C5 C1 3.1(2)
C3 C4 C5 C6 -176.16(13)
N3 N2 C6 O1 -0.42(19)
N3 N2 C6 C5 -179.76(10)
C1 C5 C6 O1 173.25(13)
C4 C5 C6 O1 -7.58(19)
C1 C5 C6 N2 -7.41(19)
C4 C5 C6 N2 171.77(11)
N2 N3 C7 C8 179.69(11)
N3 C7 C8 C9 -172.13(12)
N3 C7 C8 C13 9.2(2)
C13 C8 C9 C10 -0.2(2)
C7 C8 C9 C10 -178.89(12)
C8 C9 C10 C11 0.9(2)
C9 C10 C11 O2 178.68(11)
C9 C10 C11 C12 -0.8(2)
O2 C11 C12 C13 -179.50(12)
C10 C11 C12 C13 -0.1(2)
C11 C12 C13 C8 0.8(2)
C9 C8 C13 C12 -0.7(2)
C7 C8 C13 C12 177.97(13)

loop_
_cod_related_entry_id
_cod_related_entry_database
_cod_related_entry_code
1 ChemSpider 10843913
